data_7008426
loop_
_publ_author_name
'Ferguson, George'
'Gallagher, John F.'
'Kennedy, John D.'
'McCarthy, Donogh M.'
'Spalding, Trevor R.'

_publ_section_title
;
 Coordination and cluster compounds of ruthenium with the
 [hypho-1,2-S2B6H9]- ligand.
;
_journal_issue 11
_journal_name_full 'Dalton transactions (Cambridge, England : 2003)'
_journal_page_first 1979
_journal_page_last 1984
_journal_paper_doi 10.1039/b502846a
_journal_year 2005
_chemical_compound_source 'synthesized by the authors, see text'
_chemical_formula_moiety 'C23 H29 B6 P Ru S2 '
_chemical_formula_sum 'C23 H29 B6 P Ru S2'
_chemical_formula_weight 566.50
_chemical_name_systematic ?
_space_group_IT_number 7
_symmetry_cell_setting monoclinic
_symmetry_space_group_name_Hall 'P -2yc'
_symmetry_space_group_name_H-M 'P 1 c 1'
_atom_sites_solution_hydrogens geom
_atom_sites_solution_primary direct
_atom_sites_solution_secondary difmap
_cell_angle_alpha 90.00
_cell_angle_beta 93.49(2)
_cell_angle_gamma 90.00
_cell_formula_units_Z 2
_cell_length_a 9.482(2)
_cell_length_b 14.275(5)
_cell_length_c 9.753(2)
_cell_measurement_reflns_used 25
_cell_measurement_temperature 294(1)
_cell_measurement_theta_max 19.90
_cell_measurement_theta_min 10.00
_cell_volume 1317.7(6)
_computing_cell_refinement 'DIFRAC (Gabe & White, 1993)'
_computing_data_collection 'DIFRAC (Gabe & White, 1993)'
_computing_data_reduction 'DATRD2 in NRCVAX94 (Gabe, Le Page, Charland, Lee & White, 1989)'
_computing_molecular_graphics 'PLATON (Spek, 2003)'
_computing_publication_material 'NRCVAX94, SHELXL97'
_computing_structure_refinement 'SHELXL97 (Sheldrick, 1997)'
_computing_structure_solution 'Patterson heavy-atom method and NRCVAX94'
_diffrn_ambient_temperature 294(1)
_diffrn_measured_fraction_theta_full 1.000
_diffrn_measured_fraction_theta_max 1.000
_diffrn_measurement_device 'Enraf-Nonius CAD-4'
_diffrn_measurement_method \q/2\q
_diffrn_radiation_monochromator graphite
_diffrn_radiation_source 'X-ray tube'
_diffrn_radiation_type 'Molybdenum K\a'
_diffrn_radiation_wavelength 0.71073
_diffrn_reflns_av_R_equivalents 0.000
_diffrn_reflns_av_sigmaI/netI 0.0222
_diffrn_reflns_limit_h_max 12
_diffrn_reflns_limit_h_min 0
_diffrn_reflns_limit_k_max 18
_diffrn_reflns_limit_k_min -18
_diffrn_reflns_limit_l_max 12
_diffrn_reflns_limit_l_min -12
_diffrn_reflns_number 3036
_diffrn_reflns_theta_full 27.50
_diffrn_reflns_theta_max 27.50
_diffrn_reflns_theta_min 2.15
_diffrn_standards_decay_% 10.1
_diffrn_standards_interval_time 120
_diffrn_standards_number 3
_exptl_absorpt_coefficient_mu 0.825
_exptl_absorpt_correction_T_max 0.848
_exptl_absorpt_correction_T_min 0.683
_exptl_absorpt_correction_type psi-scan
_exptl_absorpt_process_details 'North et al., 1968'
_exptl_crystal_colour orange
_exptl_crystal_density_diffrn 1.428
_exptl_crystal_description 'triangular block'
_exptl_crystal_F_000 576
_exptl_crystal_size_max 0.40
_exptl_crystal_size_mid 0.30
_exptl_crystal_size_min 0.20
_refine_diff_density_max 1.145
_refine_diff_density_min -1.173
_refine_diff_density_rms 0.079
_refine_ls_abs_structure_details 'Flack H D (1983), Acta Cryst. A39, 876-881'
_refine_ls_abs_structure_Flack -0.02(4)
_refine_ls_extinction_method none
_refine_ls_goodness_of_fit_ref 0.997
_refine_ls_hydrogen_treatment mixed
_refine_ls_matrix_type full
_refine_ls_number_parameters 325
_refine_ls_number_reflns 3036
_refine_ls_number_restraints 14
_refine_ls_restrained_S_all 0.995
_refine_ls_R_factor_all 0.0421
_refine_ls_R_factor_gt 0.0348
_refine_ls_shift/su_max 0.000
_refine_ls_shift/su_mean 0.000
_refine_ls_structure_factor_coef Fsqd
_refine_ls_weighting_details 'calc w=1/[\s^2^(Fo^2^)+(0.0758P)^2^] where P=(Fo^2^+2Fc^2^)/3'
_refine_ls_weighting_scheme calc
_refine_ls_wR_factor_gt 0.0863
_refine_ls_wR_factor_ref 0.0896
_reflns_number_observed 2707
_reflns_number_total 3036
_reflns_observed_criterion >2\s(I)
_cod_data_source_file b502846a.txt
_cod_data_source_block compd-1
_cod_original_sg_symbol_H-M 'P c'
_cod_database_code 7008426

loop_
_symmetry_equiv_pos_as_xyz
'x, y, z'
'x, -y, z+1/2'

loop_
_atom_site_label
_atom_site_type_symbol
_atom_site_fract_x
_atom_site_fract_y
_atom_site_fract_z
_atom_site_U_iso_or_equiv
_atom_site_adp_type
_atom_site_occupancy
_atom_site_symmetry_multiplicity
_atom_site_calc_flag
_atom_site_refinement_flags
_atom_site_disorder_assembly
_atom_site_disorder_group
Ru5 Ru 0.50000(2) 0.27739(2) 0.50000(2) 0.03283(11) Uani 1 1 d . . .
P1 P 0.42912(14) 0.22746(8) 0.28223(13) 0.0327(3) Uani 1 1 d . . .
S4 S 0.61531(14) 0.41224(9) 0.41215(14) 0.0393(3) Uani 1 1 d . . .
S6 S 0.71359(15) 0.18787(9) 0.50062(15) 0.0419(3) Uani 1 1 d . . .
B1 B 0.8011(7) 0.3755(5) 0.3652(7) 0.0430(13) Uani 1 1 d D . .
B2 B 0.8523(7) 0.2579(5) 0.4106(8) 0.0442(13) Uani 1 1 d D . .
B3 B 0.9085(6) 0.3551(5) 0.5182(7) 0.0431(13) Uani 1 1 d D . .
B7 B 0.8526(7) 0.2524(5) 0.6123(7) 0.0476(14) Uani 1 1 d D . .
B8 B 0.8364(8) 0.3691(5) 0.6758(7) 0.0502(15) Uani 1 1 d D . .
B9 B 0.7699(7) 0.4416(5) 0.5378(7) 0.0438(13) Uani 1 1 d D . .
C1 C 0.2858(7) 0.2613(6) 0.5674(7) 0.0606(18) Uani 1 1 d . . .
H1 H 0.2080 0.2480 0.5080 0.073 Uiso 1 1 calc R . .
C2 C 0.3357(8) 0.3522(6) 0.6043(7) 0.0622(17) Uani 1 1 d . . .
H2 H 0.2992 0.4089 0.5713 0.075 Uiso 1 1 calc R . .
C3 C 0.4541(8) 0.3396(7) 0.7031(7) 0.066(2) Uani 1 1 d . . .
H3 H 0.5064 0.3871 0.7474 0.079 Uiso 1 1 calc R . .
C4 C 0.4760(8) 0.2436(7) 0.7203(7) 0.065(2) Uani 1 1 d . . .
H4 H 0.5461 0.2161 0.7777 0.078 Uiso 1 1 calc R . .
C5 C 0.3737(9) 0.1950(7) 0.6358(7) 0.0653(19) Uani 1 1 d . . .
H5 H 0.3661 0.1303 0.6271 0.078 Uiso 1 1 calc R . .
C11 C 0.3143(6) 0.3046(4) 0.1753(5) 0.0363(10) Uani 1 1 d . . .
C12 C 0.2429(6) 0.3775(4) 0.2354(5) 0.0413(11) Uani 1 1 d . . .
H12 H 0.2599 0.3902 0.3285 0.050 Uiso 1 1 calc R . .
C13 C 0.1464(7) 0.4313(4) 0.1573(6) 0.0497(13) Uani 1 1 d . . .
H13 H 0.0984 0.4796 0.1985 0.060 Uiso 1 1 calc R . .
C14 C 0.1210(6) 0.4138(4) 0.0185(6) 0.0498(13) Uani 1 1 d . . .
H14 H 0.0562 0.4501 -0.0334 0.060 Uiso 1 1 calc R . .
C15 C 0.1911(7) 0.3436(5) -0.0415(6) 0.0533(14) Uani 1 1 d . . .
H15 H 0.1735 0.3316 -0.1347 0.064 Uiso 1 1 calc R . .
C16 C 0.2886(8) 0.2894(4) 0.0344(6) 0.0475(14) Uani 1 1 d . . .
H16 H 0.3375 0.2424 -0.0088 0.057 Uiso 1 1 calc R . .
C21 C 0.5647(6) 0.1982(4) 0.1621(5) 0.0393(11) Uani 1 1 d . . .
C22 C 0.6307(7) 0.2716(4) 0.0968(6) 0.0454(12) Uani 1 1 d . . .
H22 H 0.5987 0.3326 0.1073 0.055 Uiso 1 1 calc R . .
C23 C 0.7437(8) 0.2544(6) 0.0161(8) 0.0601(17) Uani 1 1 d . . .
H23 H 0.7893 0.3042 -0.0240 0.072 Uiso 1 1 calc R . .
C24 C 0.7880(8) 0.1650(6) -0.0046(8) 0.0680(19) Uani 1 1 d . . .
H24 H 0.8623 0.1538 -0.0604 0.082 Uiso 1 1 calc R . .
C25 C 0.7235(9) 0.0919(6) 0.0565(9) 0.069(2) Uani 1 1 d . . .
H25 H 0.7539 0.0309 0.0423 0.083 Uiso 1 1 calc R . .
C26 C 0.6115(7) 0.1088(5) 0.1408(7) 0.0527(14) Uani 1 1 d . . .
H26 H 0.5684 0.0587 0.1827 0.063 Uiso 1 1 calc R . .
C31 C 0.3239(6) 0.1199(4) 0.2913(5) 0.0379(10) Uani 1 1 d . . .
C32 C 0.3795(7) 0.0463(4) 0.3699(7) 0.0511(14) Uani 1 1 d . . .
H32 H 0.4707 0.0510 0.4101 0.061 Uiso 1 1 calc R . .
C33 C 0.3015(9) -0.0345(5) 0.3896(7) 0.0639(18) Uani 1 1 d . . .
H33 H 0.3405 -0.0835 0.4421 0.077 Uiso 1 1 calc R . .
C34 C 0.1690(10) -0.0413(5) 0.3322(9) 0.073(2) Uani 1 1 d . . .
H34 H 0.1159 -0.0951 0.3453 0.087 Uiso 1 1 calc R . .
C35 C 0.1134(8) 0.0300(6) 0.2558(10) 0.077(2) Uani 1 1 d . . .
H35 H 0.0222 0.0240 0.2162 0.093 Uiso 1 1 calc R . .
C36 C 0.1872(7) 0.1115(5) 0.2342(7) 0.0549(14) Uani 1 1 d . . .
H36 H 0.1458 0.1599 0.1822 0.066 Uiso 1 1 calc R . .
H1B H 0.850(7) 0.416(4) 0.288(6) 0.050 Uiso 1 1 d D . .
H12B H 0.794(7) 0.299(3) 0.308(4) 0.050 Uiso 1 1 d D . .
H2B H 0.932(6) 0.220(4) 0.357(7) 0.050 Uiso 1 1 d D . .
H3B H 1.020(4) 0.377(4) 0.522(7) 0.050 Uiso 1 1 d D . .
H7B H 0.928(7) 0.203(4) 0.659(7) 0.050 Uiso 1 1 d D . .
H78B H 0.792(7) 0.293(3) 0.709(6) 0.050 Uiso 1 1 d D . .
H8B H 0.911(6) 0.397(4) 0.754(5) 0.050 Uiso 1 1 d D . .
H89B H 0.730(5) 0.419(4) 0.655(4) 0.050 Uiso 1 1 d D . .
H9B H 0.798(7) 0.515(3) 0.535(7) 0.050 Uiso 1 1 d D . .

loop_
_atom_site_aniso_label
_atom_site_aniso_U_11
_atom_site_aniso_U_22
_atom_site_aniso_U_33
_atom_site_aniso_U_23
_atom_site_aniso_U_13
_atom_site_aniso_U_12
Ru5 0.02749(17) 0.04196(19) 0.02900(16) -0.00051(19) 0.00132(11) -0.00082(19)
P1 0.0325(7) 0.0337(6) 0.0317(6) -0.0010(4) 0.0001(5) 0.0011(5)
S4 0.0376(6) 0.0370(6) 0.0427(6) 0.0042(5) -0.0015(5) 0.0027(5)
S6 0.0382(7) 0.0345(6) 0.0524(7) 0.0036(5) -0.0014(6) 0.0027(5)
B1 0.037(3) 0.049(3) 0.043(3) 0.002(2) 0.005(2) -0.003(3)
B2 0.032(3) 0.051(3) 0.050(3) -0.002(3) 0.003(3) 0.007(3)
B3 0.027(3) 0.053(3) 0.049(3) 0.005(3) -0.004(2) -0.005(2)
B7 0.038(3) 0.057(3) 0.047(3) 0.010(3) -0.006(3) -0.001(3)
B8 0.044(3) 0.064(4) 0.042(3) -0.002(3) -0.010(3) -0.008(3)
B9 0.040(3) 0.044(3) 0.046(3) 0.000(2) -0.007(3) -0.005(3)
C1 0.027(3) 0.113(6) 0.043(3) -0.001(3) 0.008(2) -0.009(3)
C2 0.055(4) 0.076(4) 0.058(4) -0.010(3) 0.024(3) 0.006(3)
C3 0.052(4) 0.104(6) 0.044(3) -0.026(4) 0.015(3) -0.012(4)
C4 0.044(4) 0.119(7) 0.033(3) 0.007(3) 0.006(3) 0.002(4)
C5 0.065(4) 0.085(5) 0.047(3) 0.010(3) 0.017(3) -0.018(4)
C11 0.036(2) 0.040(2) 0.033(2) -0.0011(19) -0.0011(19) 0.001(2)
C12 0.044(3) 0.042(3) 0.038(2) -0.001(2) 0.003(2) 0.007(2)
C13 0.048(3) 0.053(3) 0.048(3) 0.002(2) 0.009(3) 0.018(3)
C14 0.043(3) 0.061(3) 0.045(3) 0.009(2) -0.007(2) 0.013(3)
C15 0.056(3) 0.067(4) 0.036(2) -0.001(3) -0.005(2) 0.014(3)
C16 0.055(4) 0.052(3) 0.035(3) -0.007(2) 0.000(3) 0.012(3)
C21 0.038(3) 0.045(3) 0.035(2) -0.004(2) -0.002(2) 0.002(2)
C22 0.050(3) 0.051(3) 0.035(3) -0.004(2) 0.007(2) 0.002(2)
C23 0.055(4) 0.083(4) 0.043(4) -0.003(3) 0.011(3) -0.008(4)
C24 0.048(4) 0.101(6) 0.057(4) -0.015(4) 0.016(3) 0.009(4)
C25 0.060(4) 0.061(4) 0.089(5) -0.019(4) 0.015(4) 0.019(3)
C26 0.045(3) 0.049(3) 0.064(4) -0.006(3) 0.007(3) 0.007(3)
C31 0.037(3) 0.041(2) 0.036(2) -0.0052(19) 0.003(2) -0.003(2)
C32 0.056(4) 0.039(3) 0.058(3) 0.001(2) 0.001(3) -0.006(3)
C33 0.077(5) 0.050(3) 0.065(4) 0.011(3) 0.009(4) -0.009(3)
C34 0.079(5) 0.056(4) 0.086(5) 0.002(4) 0.025(4) -0.026(4)
C35 0.046(4) 0.079(5) 0.107(6) -0.001(5) 0.004(4) -0.021(4)
C36 0.039(3) 0.060(3) 0.065(4) 0.003(3) -0.003(3) -0.002(3)

loop_
_atom_type_symbol
_atom_type_description
_atom_type_scat_dispersion_real
_atom_type_scat_dispersion_imag
_atom_type_scat_source
C C 0.0033 0.0016 'International Tables Vol C Tables 4.2.6.8 and 6.1.1.4'
H H 0.0000 0.0000 'International Tables Vol C Tables 4.2.6.8 and 6.1.1.4'
B B 0.0013 0.0007 'International Tables Vol C Tables 4.2.6.8 and 6.1.1.4'
P P 0.1023 0.0942 'International Tables Vol C Tables 4.2.6.8 and 6.1.1.4'
Ru Ru -1.2594 0.8363 'International Tables Vol C Tables 4.2.6.8 and 6.1.1.4'
S S 0.1246 0.1234 'International Tables Vol C Tables 4.2.6.8 and 6.1.1.4'

loop_
_geom_angle_atom_site_label_1
_geom_angle_atom_site_label_2
_geom_angle_atom_site_label_3
_geom_angle
_geom_angle_site_symmetry_1
_geom_angle_site_symmetry_3
_geom_angle_publ_flag
C5 Ru5 C1 37.5(3) . . ?
C5 Ru5 C2 63.2(4) . . ?
C1 Ru5 C2 37.9(3) . . ?
C5 Ru5 C4 37.4(3) . . ?
C1 Ru5 C4 62.3(3) . . ?
C2 Ru5 C4 62.6(3) . . ?
C5 Ru5 C3 62.2(3) . . ?
C1 Ru5 C3 62.7(3) . . ?
C2 Ru5 C3 38.1(3) . . ?
C4 Ru5 C3 36.4(3) . . ?
C5 Ru5 P1 104.6(2) . . ?
C1 Ru5 P1 91.18(19) . . ?
C2 Ru5 P1 113.8(2) . . ?
C4 Ru5 P1 141.4(2) . . ?
C3 Ru5 P1 151.4(2) . . ?
C5 Ru5 S6 101.9(3) . . ?
C1 Ru5 S6 138.1(2) . . ?
C2 Ru5 S6 152.2(2) . . ?
C4 Ru5 S6 91.0(2) . . ?
C3 Ru5 S6 114.8(2) . . ?
P1 Ru5 S6 92.09(5) . . ?
C5 Ru5 S4 158.2(2) . . ?
C1 Ru5 S4 130.1(2) . . ?
C2 Ru5 S4 97.3(2) . . ?
C4 Ru5 S4 126.4(2) . . ?
C3 Ru5 S4 96.6(2) . . ?
P1 Ru5 S4 91.88(5) . . ?
S6 Ru5 S4 91.46(5) . . ?
C11 P1 C31 103.0(2) . . ?
C11 P1 C21 100.9(2) . . ?
C31 P1 C21 104.1(2) . . ?
C11 P1 Ru5 118.03(17) . . ?
C31 P1 Ru5 110.08(17) . . ?
C21 P1 Ru5 118.80(18) . . ?
B9 S4 B1 62.0(3) . . ?
B9 S4 Ru5 107.3(2) . . ?
B1 S4 Ru5 108.1(2) . . ?
B7 S6 B2 62.3(3) . . ?
B7 S6 Ru5 107.5(2) . . ?
B2 S6 Ru5 109.0(2) . . ?
B3 B1 B2 60.5(4) . . ?
B3 B1 S4 109.4(4) . . ?
B2 B1 S4 115.8(4) . . ?
B3 B1 B9 57.9(3) . . ?
B2 B1 B9 106.8(4) . . ?
S4 B1 B9 58.5(3) . . ?
B3 B1 H1B 115(4) . . ?
B2 B1 H1B 124(3) . . ?
S4 B1 H1B 117(4) . . ?
B9 B1 H1B 116(3) . . ?
B3 B1 H12B 104.3(19) . . ?
B2 B1 H12B 44.3(17) . . ?
S4 B1 H12B 109(3) . . ?
B9 B1 H12B 144(3) . . ?
H1B B1 H12B 100(4) . . ?
B1 B2 B3 59.3(4) . . ?
B1 B2 S6 114.8(4) . . ?
B3 B2 S6 108.8(4) . . ?
B1 B2 B7 105.5(5) . . ?
B3 B2 B7 57.7(4) . . ?
S6 B2 B7 58.6(3) . . ?
B1 B2 H12B 42.8(17) . . ?
B3 B2 H12B 101.6(18) . . ?
S6 B2 H12B 109(3) . . ?
B7 B2 H12B 142(3) . . ?
B1 B2 H2B 122(4) . . ?
B3 B2 H2B 118(4) . . ?
S6 B2 H2B 118(3) . . ?
B7 B2 H2B 120(4) . . ?
H12B B2 H2B 98(5) . . ?
B8 B3 B1 119.3(5) . . ?
B8 B3 B2 119.2(5) . . ?
B1 B3 B2 60.2(3) . . ?
B8 B3 B9 60.1(4) . . ?
B1 B3 B9 66.2(4) . . ?
B2 B3 B9 113.2(4) . . ?
B8 B3 B7 60.3(4) . . ?
B1 B3 B7 112.6(4) . . ?
B2 B3 B7 65.8(4) . . ?
B9 B3 B7 105.0(5) . . ?
B8 B3 H3B 112(4) . . ?
B1 B3 H3B 119(3) . . ?
B2 B3 H3B 119(3) . . ?
B9 B3 H3B 120(3) . . ?
B7 B3 H3B 121(3) . . ?
B8 B7 B3 57.3(4) . . ?
B8 B7 S6 125.5(4) . . ?
B3 B7 S6 108.3(4) . . ?
B8 B7 B2 108.3(5) . . ?
B3 B7 B2 56.5(4) . . ?
S6 B7 B2 59.1(3) . . ?
B8 B7 H7B 122(4) . . ?
B3 B7 H7B 122(4) . . ?
S6 B7 H7B 110(4) . . ?
B2 B7 H7B 114(4) . . ?
B8 B7 H78B 42.8(17) . . ?
B3 B7 H78B 99.4(18) . . ?
S6 B7 H78B 108(3) . . ?
B2 B7 H78B 138(3) . . ?
H7B B7 H78B 107(5) . . ?
B3 B8 B9 62.4(4) . . ?
B3 B8 B7 62.4(4) . . ?
B9 B8 B7 108.3(5) . . ?
B3 B8 H78B 107.0(19) . . ?
B9 B8 H78B 127(4) . . ?
B7 B8 H78B 45.3(18) . . ?
B3 B8 H8B 113(4) . . ?
B9 B8 H8B 120(4) . . ?
B7 B8 H8B 121(4) . . ?
H78B B8 H8B 111(5) . . ?
B3 B8 H89B 106.2(18) . . ?
B9 B8 H89B 45.1(17) . . ?
B7 B8 H89B 124(3) . . ?
H78B B8 H89B 106(4) . . ?
H8B B8 H89B 113(4) . . ?
B8 B9 B3 57.4(4) . . ?
B8 B9 S4 125.7(4) . . ?
B3 B9 S4 108.4(4) . . ?
B8 B9 B1 107.7(5) . . ?
B3 B9 B1 55.8(3) . . ?
S4 B9 B1 59.5(3) . . ?
B8 B9 H89B 44.2(17) . . ?
B3 B9 H89B 100.4(18) . . ?
S4 B9 H89B 105(3) . . ?
B1 B9 H89B 136(3) . . ?
B8 B9 H9B 120(4) . . ?
B3 B9 H9B 118(4) . . ?
S4 B9 H9B 112(4) . . ?
B1 B9 H9B 113(3) . . ?
H89B B9 H9B 111(4) . . ?
C5 C1 C2 108.5(7) . . ?
C5 C1 Ru5 71.2(4) . . ?
C2 C1 Ru5 71.3(4) . . ?
C5 C1 H1 125.8 . . ?
C2 C1 H1 125.8 . . ?
Ru5 C1 H1 123.4 . . ?
C1 C2 C3 106.8(7) . . ?
C1 C2 Ru5 70.9(4) . . ?
C3 C2 Ru5 72.8(4) . . ?
C1 C2 H2 126.6 . . ?
C3 C2 H2 126.6 . . ?
Ru5 C2 H2 121.6 . . ?
C4 C3 C2 107.8(7) . . ?
C4 C3 Ru5 71.4(4) . . ?
C2 C3 Ru5 69.1(3) . . ?
C4 C3 H3 126.1 . . ?
C2 C3 H3 126.1 . . ?
Ru5 C3 H3 125.0 . . ?
C3 C4 C5 108.7(7) . . ?
C3 C4 Ru5 72.2(4) . . ?
C5 C4 Ru5 69.6(4) . . ?
C3 C4 H4 125.7 . . ?
C5 C4 H4 125.7 . . ?
Ru5 C4 H4 124.1 . . ?
C1 C5 C4 108.2(8) . . ?
C1 C5 Ru5 71.3(4) . . ?
C4 C5 Ru5 73.0(4) . . ?
C1 C5 H5 125.9 . . ?
C4 C5 H5 125.9 . . ?
Ru5 C5 H5 121.5 . . ?
C12 C11 C16 118.1(5) . . ?
C12 C11 P1 119.9(4) . . ?
C16 C11 P1 121.9(4) . . ?
C13 C12 C11 120.3(5) . . ?
C13 C12 H12 119.8 . . ?
C11 C12 H12 119.8 . . ?
C14 C13 C12 120.5(5) . . ?
C14 C13 H13 119.8 . . ?
C12 C13 H13 119.8 . . ?
C15 C14 C13 119.7(5) . . ?
C15 C14 H14 120.1 . . ?
C13 C14 H14 120.1 . . ?
C14 C15 C16 120.7(5) . . ?
C14 C15 H15 119.6 . . ?
C16 C15 H15 119.6 . . ?
C15 C16 C11 120.6(5) . . ?
C15 C16 H16 119.7 . . ?
C11 C16 H16 119.7 . . ?
C26 C21 C22 118.2(6) . . ?
C26 C21 P1 123.6(5) . . ?
C22 C21 P1 118.1(4) . . ?
C23 C22 C21 120.6(6) . . ?
C23 C22 H22 119.7 . . ?
C21 C22 H22 119.7 . . ?
C24 C23 C22 120.3(7) . . ?
C24 C23 H23 119.8 . . ?
C22 C23 H23 119.8 . . ?
C23 C24 C25 120.1(6) . . ?
C23 C24 H24 119.9 . . ?
C25 C24 H24 119.9 . . ?
C24 C25 C26 119.9(6) . . ?
C24 C25 H25 120.0 . . ?
C26 C25 H25 120.0 . . ?
C21 C26 C25 120.8(6) . . ?
C21 C26 H26 119.6 . . ?
C25 C26 H26 119.6 . . ?
C36 C31 C32 118.2(5) . . ?
C36 C31 P1 123.4(5) . . ?
C32 C31 P1 118.1(4) . . ?
C31 C32 C33 121.2(7) . . ?
C31 C32 H32 119.4 . . ?
C33 C32 H32 119.4 . . ?
C34 C33 C32 119.6(7) . . ?
C34 C33 H33 120.2 . . ?
C32 C33 H33 120.2 . . ?
C33 C34 C35 119.8(7) . . ?
C33 C34 H34 120.1 . . ?
C35 C34 H34 120.1 . . ?
C34 C35 C36 122.4(7) . . ?
C34 C35 H35 118.8 . . ?
C36 C35 H35 118.8 . . ?
C35 C36 C31 118.8(6) . . ?
C35 C36 H36 120.6 . . ?
C31 C36 H36 120.6 . . ?

loop_
_geom_bond_atom_site_label_1
_geom_bond_atom_site_label_2
_geom_bond_distance
_geom_bond_site_symmetry_2
_geom_bond_publ_flag
Ru5 C5 2.183(7) . ?
Ru5 C1 2.185(6) . ?
Ru5 C2 2.190(6) . ?
Ru5 C4 2.227(6) . ?
Ru5 C3 2.238(6) . ?
Ru5 P1 2.3016(13) . ?
Ru5 S6 2.3945(15) . ?
Ru5 S4 2.3977(14) . ?
P1 C11 1.829(5) . ?
P1 C31 1.836(5) . ?
P1 C21 1.839(6) . ?
S4 B9 1.899(6) . ?
S4 B1 1.919(7) . ?
S6 B7 1.897(7) . ?
S6 B2 1.908(7) . ?
B1 B3 1.779(9) . ?
B1 B2 1.795(9) . ?
B1 B9 1.968(10) . ?
B1 H1B 1.08(4) . ?
B1 H12B 1.22(4) . ?
B2 B3 1.800(9) . ?
B2 B7 1.969(10) . ?
B2 H12B 1.26(4) . ?
B2 H2B 1.09(4) . ?
B3 B8 1.732(10) . ?
B3 B9 1.822(9) . ?
B3 B7 1.825(10) . ?
B3 H3B 1.10(4) . ?
B7 B8 1.788(11) . ?
B7 H7B 1.08(4) . ?
B7 H78B 1.27(4) . ?
B8 B9 1.782(9) . ?
B8 H78B 1.22(4) . ?
B8 H8B 1.08(4) . ?
B8 H89B 1.24(4) . ?
B9 H89B 1.26(4) . ?
B9 H9B 1.08(4) . ?
C1 C5 1.403(12) . ?
C1 C2 1.420(11) . ?
C1 H1 0.93 . ?
C2 C3 1.446(11) . ?
C2 H2 0.93 . ?
C3 C4 1.394(13) . ?
C3 H3 0.93 . ?
C4 C5 1.416(11) . ?
C4 H4 0.93 . ?
C5 H5 0.93 . ?
C11 C12 1.391(7) . ?
C11 C16 1.398(8) . ?
C12 C13 1.387(8) . ?
C12 H12 0.93 . ?
C13 C14 1.382(8) . ?
C13 H13 0.93 . ?
C14 C15 1.356(9) . ?
C14 H14 0.93 . ?
C15 C16 1.385(9) . ?
C15 H15 0.93 . ?
C16 H16 0.93 . ?
C21 C26 1.372(8) . ?
C21 C22 1.394(9) . ?
C22 C23 1.389(10) . ?
C22 H22 0.93 . ?
C23 C24 1.363(12) . ?
C23 H23 0.93 . ?
C24 C25 1.365(12) . ?
C24 H24 0.93 . ?
C25 C26 1.403(10) . ?
C25 H25 0.93 . ?
C26 H26 0.93 . ?
C31 C36 1.385(8) . ?
C31 C32 1.386(8) . ?
C32 C33 1.389(9) . ?
C32 H32 0.93 . ?
C33 C34 1.348(12) . ?
C33 H33 0.93 . ?
C34 C35 1.351(12) . ?
C34 H34 0.93 . ?
C35 C36 1.379(10) . ?
C35 H35 0.93 . ?
C36 H36 0.93 . ?

loop_
_geom_torsion_atom_site_label_1
_geom_torsion_atom_site_label_2
_geom_torsion_atom_site_label_3
_geom_torsion_atom_site_label_4
_geom_torsion
_geom_torsion_site_symmetry_1
_geom_torsion_site_symmetry_2
_geom_torsion_site_symmetry_3
_geom_torsion_site_symmetry_4
_geom_torsion_publ_flag
C5 Ru5 P1 C11 105.0(3) . . . . ?
C1 Ru5 P1 C11 69.7(3) . . . . ?
C2 Ru5 P1 C11 38.3(3) . . . . ?
C4 Ru5 P1 C11 113.6(4) . . . . ?
C3 Ru5 P1 C11 47.0(6) . . . . ?
S6 Ru5 P1 C11 -152.1(2) . . . . ?
S4 Ru5 P1 C11 -60.6(2) . . . . ?
C5 Ru5 P1 C31 -12.7(3) . . . . ?
C1 Ru5 P1 C31 -48.1(3) . . . . ?
C2 Ru5 P1 C31 -79.5(3) . . . . ?
C4 Ru5 P1 C31 -4.1(4) . . . . ?
C3 Ru5 P1 C31 -70.8(6) . . . . ?
S6 Ru5 P1 C31 90.19(19) . . . . ?
S4 Ru5 P1 C31 -178.28(19) . . . . ?
C5 Ru5 P1 C21 -132.5(3) . . . . ?
C1 Ru5 P1 C21 -167.9(3) . . . . ?
C2 Ru5 P1 C21 160.7(3) . . . . ?
C4 Ru5 P1 C21 -124.0(4) . . . . ?
C3 Ru5 P1 C21 169.4(6) . . . . ?
S6 Ru5 P1 C21 -29.7(2) . . . . ?
S4 Ru5 P1 C21 61.9(2) . . . . ?
C5 Ru5 S4 B9 70.6(7) . . . . ?
C1 Ru5 S4 B9 117.1(3) . . . . ?
C2 Ru5 S4 B9 95.9(3) . . . . ?
C4 Ru5 S4 B9 34.7(4) . . . . ?
C3 Ru5 S4 B9 57.5(3) . . . . ?
P1 Ru5 S4 B9 -149.8(2) . . . . ?
S6 Ru5 S4 B9 -57.6(2) . . . . ?
C5 Ru5 S4 B1 136.0(6) . . . . ?
C1 Ru5 S4 B1 -177.4(3) . . . . ?
C2 Ru5 S4 B1 161.4(3) . . . . ?
C4 Ru5 S4 B1 100.2(3) . . . . ?
C3 Ru5 S4 B1 123.0(3) . . . . ?
P1 Ru5 S4 B1 -84.3(2) . . . . ?
S6 Ru5 S4 B1 7.8(2) . . . . ?
C5 Ru5 S6 B7 -104.9(3) . . . . ?
C1 Ru5 S6 B7 -116.2(4) . . . . ?
C2 Ru5 S6 B7 -51.0(5) . . . . ?
C4 Ru5 S6 B7 -68.7(3) . . . . ?
C3 Ru5 S6 B7 -40.2(3) . . . . ?
P1 Ru5 S6 B7 149.7(2) . . . . ?
S4 Ru5 S6 B7 57.8(2) . . . . ?
C5 Ru5 S6 B2 -170.9(3) . . . . ?
C1 Ru5 S6 B2 177.8(4) . . . . ?
C2 Ru5 S6 B2 -117.0(5) . . . . ?
C4 Ru5 S6 B2 -134.7(3) . . . . ?
C3 Ru5 S6 B2 -106.2(3) . . . . ?
P1 Ru5 S6 B2 83.7(2) . . . . ?
S4 Ru5 S6 B2 -8.2(2) . . . . ?
B9 S4 B1 B3 28.9(4) . . . . ?
Ru5 S4 B1 B3 -71.5(4) . . . . ?
B9 S4 B1 B2 94.6(5) . . . . ?
Ru5 S4 B1 B2 -5.7(5) . . . . ?
Ru5 S4 B1 B9 -100.4(3) . . . . ?
S4 B1 B2 B3 -98.6(5) . . . . ?
B9 B1 B2 B3 -36.0(4) . . . . ?
B3 B1 B2 S6 98.0(5) . . . . ?
S4 B1 B2 S6 -0.6(6) . . . . ?
B9 B1 B2 S6 62.0(5) . . . . ?
B3 B1 B2 B7 35.9(4) . . . . ?
S4 B1 B2 B7 -62.7(5) . . . . ?
B9 B1 B2 B7 -0.1(5) . . . . ?
B7 S6 B2 B1 -93.6(5) . . . . ?
Ru5 S6 B2 B1 6.6(5) . . . . ?
B7 S6 B2 B3 -29.5(4) . . . . ?
Ru5 S6 B2 B3 70.8(4) . . . . ?
Ru5 S6 B2 B7 100.3(3) . . . . ?
B2 B1 B3 B8 -108.9(6) . . . . ?
S4 B1 B3 B8 0.4(6) . . . . ?
B9 B1 B3 B8 29.5(5) . . . . ?
S4 B1 B3 B2 109.3(4) . . . . ?
B9 B1 B3 B2 138.4(5) . . . . ?
B2 B1 B3 B9 -138.4(5) . . . . ?
S4 B1 B3 B9 -29.1(4) . . . . ?
B2 B1 B3 B7 -41.3(5) . . . . ?
S4 B1 B3 B7 68.0(6) . . . . ?
B9 B1 B3 B7 97.0(5) . . . . ?
B1 B2 B3 B8 109.0(6) . . . . ?
S6 B2 B3 B8 0.7(6) . . . . ?
B7 B2 B3 B8 -29.0(5) . . . . ?
S6 B2 B3 B1 -108.2(4) . . . . ?
B7 B2 B3 B1 -138.0(5) . . . . ?
B1 B2 B3 B9 41.4(5) . . . . ?
S6 B2 B3 B9 -66.9(5) . . . . ?
B7 B2 B3 B9 -96.6(5) . . . . ?
B1 B2 B3 B7 138.0(5) . . . . ?
S6 B2 B3 B7 29.8(4) . . . . ?
B1 B3 B7 B8 -111.8(5) . . . . ?
B2 B3 B7 B8 -150.8(5) . . . . ?
B9 B3 B7 B8 -41.7(4) . . . . ?
B8 B3 B7 S6 120.9(5) . . . . ?
B1 B3 B7 S6 9.1(6) . . . . ?
B2 B3 B7 S6 -29.9(4) . . . . ?
B9 B3 B7 S6 79.2(5) . . . . ?
B8 B3 B7 B2 150.8(5) . . . . ?
B1 B3 B7 B2 39.0(4) . . . . ?
B9 B3 B7 B2 109.1(4) . . . . ?
B2 S6 B7 B8 91.3(6) . . . . ?
Ru5 S6 B7 B8 -11.4(6) . . . . ?
B2 S6 B7 B3 29.0(4) . . . . ?
Ru5 S6 B7 B3 -73.8(4) . . . . ?
Ru5 S6 B7 B2 -102.7(3) . . . . ?
B1 B2 B7 B8 -11.0(6) . . . . ?
B3 B2 B7 B8 25.6(4) . . . . ?
S6 B2 B7 B8 -120.9(5) . . . . ?
B1 B2 B7 B3 -36.6(4) . . . . ?
S6 B2 B7 B3 -146.6(4) . . . . ?
B1 B2 B7 S6 109.9(4) . . . . ?
B3 B2 B7 S6 146.6(4) . . . . ?
B1 B3 B8 B9 -31.3(5) . . . . ?
B2 B3 B8 B9 -101.5(5) . . . . ?
B7 B3 B8 B9 -132.1(4) . . . . ?
B1 B3 B8 B7 100.8(5) . . . . ?
B2 B3 B8 B7 30.7(5) . . . . ?
B9 B3 B8 B7 132.1(4) . . . . ?
S6 B7 B8 B3 -90.0(5) . . . . ?
B2 B7 B8 B3 -25.4(4) . . . . ?
B3 B7 B8 B9 43.8(4) . . . . ?
S6 B7 B8 B9 -46.2(7) . . . . ?
B2 B7 B8 B9 18.4(6) . . . . ?
B7 B8 B9 B3 -43.8(5) . . . . ?
B3 B8 B9 S4 90.2(5) . . . . ?
B7 B8 B9 S4 46.4(7) . . . . ?
B3 B8 B9 B1 25.5(4) . . . . ?
B7 B8 B9 B1 -18.3(6) . . . . ?
B1 B3 B9 B8 150.3(5) . . . . ?
B2 B3 B9 B8 111.5(5) . . . . ?
B7 B3 B9 B8 41.8(4) . . . . ?
B8 B3 B9 S4 -121.1(5) . . . . ?
B1 B3 B9 S4 29.2(4) . . . . ?
B2 B3 B9 S4 -9.6(6) . . . . ?
B7 B3 B9 S4 -79.3(5) . . . . ?
B8 B3 B9 B1 -150.3(5) . . . . ?
B2 B3 B9 B1 -38.8(4) . . . . ?
B7 B3 B9 B1 -108.5(5) . . . . ?
B1 S4 B9 B8 -90.6(6) . . . . ?
Ru5 S4 B9 B8 11.1(6) . . . . ?
B1 S4 B9 B3 -28.0(4) . . . . ?
Ru5 S4 B9 B3 73.8(4) . . . . ?
Ru5 S4 B9 B1 101.7(3) . . . . ?
B3 B1 B9 B8 -26.0(4) . . . . ?
B2 B1 B9 B8 11.2(6) . . . . ?
S4 B1 B9 B8 121.5(5) . . . . ?
B2 B1 B9 B3 37.1(4) . . . . ?
S4 B1 B9 B3 147.5(4) . . . . ?
B3 B1 B9 S4 -147.5(4) . . . . ?
B2 B1 B9 S4 -110.3(4) . . . . ?
C2 Ru5 C1 C5 -118.0(7) . . . . ?
C4 Ru5 C1 C5 -37.9(5) . . . . ?
C3 Ru5 C1 C5 -79.1(5) . . . . ?
P1 Ru5 C1 C5 112.9(5) . . . . ?
S6 Ru5 C1 C5 18.4(6) . . . . ?
S4 Ru5 C1 C5 -153.7(4) . . . . ?
C5 Ru5 C1 C2 118.0(7) . . . . ?
C4 Ru5 C1 C2 80.1(5) . . . . ?
C3 Ru5 C1 C2 38.9(5) . . . . ?
P1 Ru5 C1 C2 -129.1(4) . . . . ?
S6 Ru5 C1 C2 136.4(4) . . . . ?
S4 Ru5 C1 C2 -35.7(5) . . . . ?
C5 C1 C2 C3 -2.6(7) . . . . ?
Ru5 C1 C2 C3 -64.4(4) . . . . ?
C5 C1 C2 Ru5 61.8(5) . . . . ?
C5 Ru5 C2 C1 -37.0(4) . . . . ?
C4 Ru5 C2 C1 -79.3(5) . . . . ?
C3 Ru5 C2 C1 -115.3(7) . . . . ?
P1 Ru5 C2 C1 58.0(5) . . . . ?
S6 Ru5 C2 C1 -99.4(6) . . . . ?
S4 Ru5 C2 C1 153.3(4) . . . . ?
C5 Ru5 C2 C3 78.3(5) . . . . ?
C1 Ru5 C2 C3 115.3(7) . . . . ?
C4 Ru5 C2 C3 36.1(5) . . . . ?
P1 Ru5 C2 C3 173.3(4) . . . . ?
S6 Ru5 C2 C3 15.9(8) . . . . ?
S4 Ru5 C2 C3 -91.4(5) . . . . ?
C1 C2 C3 C4 1.9(7) . . . . ?
Ru5 C2 C3 C4 -61.2(5) . . . . ?
C1 C2 C3 Ru5 63.1(4) . . . . ?
C5 Ru5 C3 C4 37.1(5) . . . . ?
C1 Ru5 C3 C4 79.6(5) . . . . ?
C2 Ru5 C3 C4 118.3(7) . . . . ?
P1 Ru5 C3 C4 105.3(6) . . . . ?
S6 Ru5 C3 C4 -53.6(5) . . . . ?
S4 Ru5 C3 C4 -148.3(4) . . . . ?
C5 Ru5 C3 C2 -81.1(5) . . . . ?
C1 Ru5 C3 C2 -38.7(5) . . . . ?
C4 Ru5 C3 C2 -118.3(7) . . . . ?
P1 Ru5 C3 C2 -12.9(8) . . . . ?
S6 Ru5 C3 C2 -171.9(4) . . . . ?
S4 Ru5 C3 C2 93.4(5) . . . . ?
C2 C3 C4 C5 -0.5(7) . . . . ?
Ru5 C3 C4 C5 -60.3(5) . . . . ?
C2 C3 C4 Ru5 59.8(4) . . . . ?
C5 Ru5 C4 C3 -118.6(7) . . . . ?
C1 Ru5 C4 C3 -80.7(5) . . . . ?
C2 Ru5 C4 C3 -37.7(4) . . . . ?
P1 Ru5 C4 C3 -132.3(4) . . . . ?
S6 Ru5 C4 C3 133.0(4) . . . . ?
S4 Ru5 C4 C3 40.5(5) . . . . ?
C1 Ru5 C4 C5 37.9(5) . . . . ?
C2 Ru5 C4 C5 80.8(6) . . . . ?
C3 Ru5 C4 C5 118.6(7) . . . . ?
P1 Ru5 C4 C5 -13.7(7) . . . . ?
S6 Ru5 C4 C5 -108.4(5) . . . . ?
S4 Ru5 C4 C5 159.0(5) . . . . ?
C2 C1 C5 C4 2.3(8) . . . . ?
Ru5 C1 C5 C4 64.1(5) . . . . ?
C2 C1 C5 Ru5 -61.8(5) . . . . ?
C3 C4 C5 C1 -1.1(8) . . . . ?
Ru5 C4 C5 C1 -63.1(5) . . . . ?
C3 C4 C5 Ru5 62.0(5) . . . . ?
C2 Ru5 C5 C1 37.4(5) . . . . ?
C4 Ru5 C5 C1 116.6(7) . . . . ?
C3 Ru5 C5 C1 80.5(5) . . . . ?
P1 Ru5 C5 C1 -72.2(5) . . . . ?
S6 Ru5 C5 C1 -167.6(4) . . . . ?
S4 Ru5 C5 C1 65.8(8) . . . . ?
C1 Ru5 C5 C4 -116.6(7) . . . . ?
C2 Ru5 C5 C4 -79.2(6) . . . . ?
C3 Ru5 C5 C4 -36.1(5) . . . . ?
P1 Ru5 C5 C4 171.2(5) . . . . ?
S6 Ru5 C5 C4 75.8(5) . . . . ?
S4 Ru5 C5 C4 -50.8(9) . . . . ?
C31 P1 C11 C12 104.7(5) . . . . ?
C21 P1 C11 C12 -147.9(5) . . . . ?
Ru5 P1 C11 C12 -16.8(5) . . . . ?
C31 P1 C11 C16 -71.4(5) . . . . ?
C21 P1 C11 C16 36.0(6) . . . . ?
Ru5 P1 C11 C16 167.1(4) . . . . ?
C16 C11 C12 C13 1.7(9) . . . . ?
P1 C11 C12 C13 -174.5(5) . . . . ?
C11 C12 C13 C14 -0.6(10) . . . . ?
C12 C13 C14 C15 -0.1(10) . . . . ?
C13 C14 C15 C16 -0.4(10) . . . . ?
C14 C15 C16 C11 1.6(10) . . . . ?
C12 C11 C16 C15 -2.2(9) . . . . ?
P1 C11 C16 C15 173.9(5) . . . . ?
C11 P1 C21 C26 -132.8(5) . . . . ?
C31 P1 C21 C26 -26.3(6) . . . . ?
Ru5 P1 C21 C26 96.5(5) . . . . ?
C11 P1 C21 C22 52.0(5) . . . . ?
C31 P1 C21 C22 158.5(4) . . . . ?
Ru5 P1 C21 C22 -78.7(5) . . . . ?
C26 C21 C22 C23 -2.1(9) . . . . ?
P1 C21 C22 C23 173.4(5) . . . . ?
C21 C22 C23 C24 2.6(11) . . . . ?
C22 C23 C24 C25 -1.5(11) . . . . ?
C23 C24 C25 C26 0.0(12) . . . . ?
C22 C21 C26 C25 0.6(10) . . . . ?
P1 C21 C26 C25 -174.6(6) . . . . ?
C24 C25 C26 C21 0.5(12) . . . . ?
C11 P1 C31 C36 -4.1(5) . . . . ?
C21 P1 C31 C36 -109.0(5) . . . . ?
Ru5 P1 C31 C36 122.6(5) . . . . ?
C11 P1 C31 C32 -178.1(5) . . . . ?
C21 P1 C31 C32 77.0(5) . . . . ?
Ru5 P1 C31 C32 -51.4(5) . . . . ?
C36 C31 C32 C33 0.9(9) . . . . ?
P1 C31 C32 C33 175.2(5) . . . . ?
C31 C32 C33 C34 -0.4(11) . . . . ?
C32 C33 C34 C35 0.3(12) . . . . ?
C33 C34 C35 C36 -0.5(13) . . . . ?
C34 C35 C36 C31 1.0(13) . . . . ?
C32 C31 C36 C35 -1.1(10) . . . . ?
P1 C31 C36 C35 -175.1(6) . . . . ?
